data_2232780
loop_
_publ_author_name
'Ha, Kwang'

_publ_section_title
;
 <i>cis</i>-Aquabromidobis(di-2-pyridylamine-\k^2^<i>N</i>,<i>N</i>')manganese(II)
 bromide
;
_journal_coeditor_code HY2487
_journal_issue 12
_journal_name_full 'Acta Crystallographica Section E'
_journal_page_first m1773
_journal_paper_doi 10.1107/S1600536811048100
_journal_volume 67
_journal_year 2011
_chemical_formula_iupac '[Mn Br (C10 H9 N3)2 (H2 O)] Br'
_chemical_formula_moiety 'C20 H20 Br Mn N6 O +, Br -'
_chemical_formula_sum 'C20 H20 Br2 Mn N6 O'
_chemical_formula_weight 575.18
_chemical_name_systematic
;
<i>cis</i>-Aquabromidobis(di-2-pyridylamine-
\k^2^<i>N</i>,<i>N</i>')manganese(II) bromide
;
_space_group_IT_number 2
_symmetry_cell_setting triclinic
_symmetry_space_group_name_Hall '-P 1'
_symmetry_space_group_name_H-M 'P -1'
_atom_sites_solution_hydrogens geom
_atom_sites_solution_primary direct
_atom_sites_solution_secondary difmap
_cell_angle_alpha 90.692(4)
_cell_angle_beta 103.619(4)
_cell_angle_gamma 98.556(4)
_cell_formula_units_Z 2
_cell_length_a 8.3990(15)
_cell_length_b 10.0022(18)
_cell_length_c 13.613(2)
_cell_measurement_reflns_used 2405
_cell_measurement_temperature 200(2)
_cell_measurement_theta_max 25.85
_cell_measurement_theta_min 2.53
_cell_volume 1097.8(3)
_computing_cell_refinement 'SAINT (Bruker, 2007)'
_computing_data_collection 'SMART (Bruker, 2007)'
_computing_data_reduction 'SAINT (Bruker, 2007)'
_computing_molecular_graphics 'ORTEP-3 (Farrugia, 1997) and PLATON (Spek, 2009)'
_computing_publication_material 'SHELXL97 (Sheldrick, 2008)'
_computing_structure_refinement 'SHELXL97 (Sheldrick, 2008)'
_computing_structure_solution 'SHELXS97 (Sheldrick, 2008)'
_diffrn_ambient_temperature 200(2)
_diffrn_measured_fraction_theta_full 0.977
_diffrn_measured_fraction_theta_max 0.977
_diffrn_measurement_device_type 'Bruker SMART 1000 CCD'
_diffrn_measurement_method '\f and \w scans'
_diffrn_radiation_monochromator graphite
_diffrn_radiation_source 'fine-focus sealed tube'
_diffrn_radiation_type MoK\a
_diffrn_radiation_wavelength 0.71073
_diffrn_reflns_av_R_equivalents 0.0491
_diffrn_reflns_av_sigmaI/netI 0.1009
_diffrn_reflns_limit_h_max 9
_diffrn_reflns_limit_h_min -10
_diffrn_reflns_limit_k_max 10
_diffrn_reflns_limit_k_min -12
_diffrn_reflns_limit_l_max 16
_diffrn_reflns_limit_l_min -13
_diffrn_reflns_number 6807
_diffrn_reflns_theta_full 25.99
_diffrn_reflns_theta_max 25.99
_diffrn_reflns_theta_min 2.06
_exptl_absorpt_coefficient_mu 4.266
_exptl_absorpt_correction_T_max 1.000
_exptl_absorpt_correction_T_min 0.708
_exptl_absorpt_correction_type multi-scan
_exptl_absorpt_process_details '(SADABS; Bruker, 2001)'
_exptl_crystal_colour colorless
_exptl_crystal_density_diffrn 1.740
_exptl_crystal_density_method 'not measured'
_exptl_crystal_description block
_exptl_crystal_F_000 570
_exptl_crystal_size_max 0.22
_exptl_crystal_size_mid 0.21
_exptl_crystal_size_min 0.19
_refine_diff_density_max 1.016
_refine_diff_density_min -1.018
_refine_ls_extinction_method none
_refine_ls_goodness_of_fit_ref 0.959
_refine_ls_hydrogen_treatment constr
_refine_ls_matrix_type full
_refine_ls_number_parameters 271
_refine_ls_number_reflns 4215
_refine_ls_number_restraints 0
_refine_ls_restrained_S_all 0.959
_refine_ls_R_factor_all 0.0962
_refine_ls_R_factor_gt 0.0568
_refine_ls_shift/su_max 0.000
_refine_ls_shift/su_mean 0.000
_refine_ls_structure_factor_coef Fsqd
_refine_ls_weighting_details 'calc w=1/[\s^2^(Fo^2^)+(0.0886P)^2^] where P=(Fo^2^+2Fc^2^)/3'
_refine_ls_weighting_scheme calc
_refine_ls_wR_factor_gt 0.1380
_refine_ls_wR_factor_ref 0.1740
_reflns_number_gt 2569
_reflns_number_total 4215
_reflns_threshold_expression I>2\s(I)
_cod_data_source_file hy2487.cif
_cod_data_source_block I
_cod_database_code 2232780
_cod_database_fobs_code 2232780

loop_
_symmetry_equiv_pos_as_xyz
'x, y, z'
'-x, -y, -z'

loop_
_atom_site_type_symbol
_atom_site_label
_atom_site_fract_x
_atom_site_fract_y
_atom_site_fract_z
_atom_site_U_iso_or_equiv
_atom_site_adp_type
_atom_site_calc_flag
_atom_site_refinement_flags
_atom_site_occupancy
_atom_site_symmetry_multiplicity
Mn Mn1 0.07207(13) 0.66748(11) 0.32514(7) 0.0313(3) Uani d . 1 1
Br Br1 0.27645(10) 0.65301(8) 0.50321(5) 0.0403(3) Uani d . 1 1
O O1 -0.0809(7) 0.4759(5) 0.3301(4) 0.0525(15) Uani d . 1 1
H H1A -0.0981 0.4271 0.2769 0.079 Uiso d R 1 1
H H1B -0.1391 0.4383 0.3674 0.079 Uiso d R 1 1
N N1 -0.0969(7) 0.6794(6) 0.1652(4) 0.0330(14) Uani d . 1 1
N N2 0.1133(7) 0.6848(6) 0.0779(4) 0.0372(15) Uani d . 1 1
H H2N 0.1256 0.6768 0.0128 0.056 Uiso d R 1 1
N N3 0.2136(7) 0.5727(6) 0.2284(4) 0.0329(14) Uani d . 1 1
N N4 -0.0788(7) 0.7969(6) 0.3899(4) 0.0339(14) Uani d . 1 1
N N5 -0.0214(7) 0.9888(6) 0.2943(4) 0.0366(15) Uani d . 1 1
H H5N -0.0951 1.0440 0.2639 0.055 Uiso d R 1 1
N N6 0.2054(7) 0.8730(5) 0.2987(4) 0.0327(14) Uani d . 1 1
C C1 -0.2490(9) 0.7091(8) 0.1666(5) 0.0403(19) Uani d . 1 1
H H1 -0.3009 0.6705 0.2168 0.048 Uiso calc R 1 1
C C2 -0.3311(11) 0.7904(9) 0.1005(6) 0.051(2) Uani d . 1 1
H H2 -0.4397 0.8052 0.1018 0.062 Uiso calc R 1 1
C C3 -0.2485(11) 0.8519(9) 0.0298(6) 0.053(2) Uani d . 1 1
H H3 -0.2951 0.9178 -0.0128 0.064 Uiso calc R 1 1
C C4 -0.1021(11) 0.8160(8) 0.0235(6) 0.047(2) Uani d . 1 1
H H4 -0.0490 0.8519 -0.0270 0.057 Uiso calc R 1 1
C C5 -0.0286(9) 0.7255(7) 0.0914(5) 0.0341(17) Uani d . 1 1
C C6 0.2109(9) 0.5943(7) 0.1305(5) 0.0319(16) Uani d . 1 1
C C7 0.3075(9) 0.5330(8) 0.0785(6) 0.0402(19) Uani d . 1 1
H H7 0.2981 0.5444 0.0083 0.048 Uiso calc R 1 1
C C8 0.4167(10) 0.4554(8) 0.1323(6) 0.050(2) Uani d . 1 1
H H8 0.4865 0.4150 0.0992 0.060 Uiso calc R 1 1
C C9 0.4269(10) 0.4354(8) 0.2317(6) 0.044(2) Uani d . 1 1
H H9 0.5049 0.3840 0.2690 0.053 Uiso calc R 1 1
C C10 0.3202(9) 0.4921(7) 0.2772(5) 0.0377(18) Uani d . 1 1
H H10 0.3216 0.4738 0.3456 0.045 Uiso calc R 1 1
C C11 -0.1581(10) 0.7396(8) 0.4578(5) 0.0417(19) Uani d . 1 1
H H11 -0.1418 0.6507 0.4770 0.050 Uiso calc R 1 1
C C12 -0.2624(9) 0.8039(9) 0.5012(6) 0.043(2) Uani d . 1 1
H H12 -0.3206 0.7591 0.5464 0.052 Uiso calc R 1 1
C C13 -0.2780(10) 0.9345(10) 0.4761(6) 0.050(2) Uani d . 1 1
H H13 -0.3464 0.9823 0.5054 0.060 Uiso calc R 1 1
C C14 -0.1948(8) 0.9969(8) 0.4084(5) 0.0361(18) Uani d . 1 1
H H14 -0.2041 1.0880 0.3922 0.043 Uiso calc R 1 1
C C15 -0.0972(8) 0.9252(7) 0.3641(5) 0.0322(17) Uani d . 1 1
C C16 0.1330(9) 0.9824(7) 0.2764(5) 0.0346(17) Uani d . 1 1
C C17 0.2081(10) 1.0955(8) 0.2350(5) 0.0398(19) Uani d . 1 1
H H17 0.1530 1.1715 0.2185 0.048 Uiso calc R 1 1
C C18 0.3648(10) 1.0939(8) 0.2186(5) 0.0429(19) Uani d . 1 1
H H18 0.4179 1.1682 0.1893 0.051 Uiso calc R 1 1
C C19 0.4427(9) 0.9823(8) 0.2456(5) 0.0402(19) Uani d . 1 1
H H19 0.5505 0.9792 0.2360 0.048 Uiso calc R 1 1
C C20 0.3607(9) 0.8760(8) 0.2867(5) 0.0376(18) Uani d . 1 1
H H20 0.4161 0.8013 0.3076 0.045 Uiso calc R 1 1
Br Br2 0.78643(10) 0.23349(8) 0.14966(5) 0.0421(3) Uani d . 1 1

loop_
_atom_site_aniso_label
_atom_site_aniso_U_11
_atom_site_aniso_U_22
_atom_site_aniso_U_33
_atom_site_aniso_U_12
_atom_site_aniso_U_13
_atom_site_aniso_U_23
Mn1 0.0396(7) 0.0264(6) 0.0306(6) 0.0082(5) 0.0117(5) 0.0025(4)
Br1 0.0467(5) 0.0432(5) 0.0329(4) 0.0121(4) 0.0100(3) 0.0078(3)
O1 0.081(4) 0.044(3) 0.036(3) -0.009(3) 0.031(3) -0.003(2)
N1 0.036(3) 0.031(3) 0.031(3) 0.001(3) 0.008(3) -0.003(3)
N2 0.049(4) 0.045(4) 0.023(3) 0.018(3) 0.014(3) 0.005(3)
N3 0.041(4) 0.027(3) 0.033(3) 0.010(3) 0.010(3) 0.001(2)
N4 0.036(3) 0.035(4) 0.030(3) 0.006(3) 0.005(3) -0.001(3)
N5 0.032(3) 0.040(4) 0.039(3) 0.014(3) 0.007(3) 0.010(3)
N6 0.037(4) 0.022(3) 0.037(3) 0.008(3) 0.004(3) 0.002(2)
C1 0.034(4) 0.046(5) 0.038(4) 0.003(4) 0.005(3) -0.013(4)
C2 0.048(5) 0.073(7) 0.034(4) 0.021(5) 0.004(4) -0.011(4)
C3 0.063(6) 0.055(6) 0.043(5) 0.034(5) 0.001(4) 0.004(4)
C4 0.064(6) 0.043(5) 0.038(4) 0.019(4) 0.011(4) -0.002(4)
C5 0.051(5) 0.028(4) 0.025(3) 0.013(3) 0.008(3) 0.000(3)
C6 0.040(4) 0.024(4) 0.032(4) 0.005(3) 0.009(3) 0.001(3)
C7 0.041(5) 0.045(5) 0.036(4) 0.006(4) 0.012(3) -0.008(3)
C8 0.048(5) 0.045(5) 0.056(5) 0.010(4) 0.009(4) -0.007(4)
C9 0.049(5) 0.033(5) 0.052(5) 0.018(4) 0.009(4) 0.001(4)
C10 0.054(5) 0.031(4) 0.035(4) 0.012(4) 0.020(4) 0.009(3)
C11 0.053(5) 0.041(5) 0.031(4) 0.010(4) 0.008(4) 0.001(3)
C12 0.035(4) 0.063(6) 0.037(4) 0.010(4) 0.017(3) -0.004(4)
C13 0.034(5) 0.075(7) 0.042(5) 0.023(4) 0.004(4) -0.014(4)
C14 0.025(4) 0.042(5) 0.038(4) 0.007(3) 0.001(3) -0.006(3)
C15 0.030(4) 0.030(4) 0.033(4) 0.009(3) -0.001(3) 0.000(3)
C16 0.045(5) 0.026(4) 0.027(4) 0.008(3) -0.007(3) 0.004(3)
C17 0.051(5) 0.031(4) 0.034(4) 0.013(4) 0.001(4) 0.008(3)
C18 0.051(5) 0.029(4) 0.041(4) 0.002(4) 0.000(4) 0.004(3)
C19 0.031(4) 0.056(5) 0.032(4) 0.002(4) 0.007(3) -0.004(4)
C20 0.036(4) 0.038(5) 0.038(4) 0.011(4) 0.006(3) 0.003(3)
Br2 0.0507(5) 0.0409(5) 0.0388(4) 0.0156(4) 0.0133(4) 0.0053(3)

loop_
_atom_type_symbol
_atom_type_description
_atom_type_scat_dispersion_real
_atom_type_scat_dispersion_imag
_atom_type_scat_source
C C 0.0033 0.0016 'International Tables Vol C Tables 4.2.6.8 and 6.1.1.4'
H H 0.0000 0.0000 'International Tables Vol C Tables 4.2.6.8 and 6.1.1.4'
Br Br -0.2901 2.4595 'International Tables Vol C Tables 4.2.6.8 and 6.1.1.4'
Mn Mn 0.3368 0.7283 'International Tables Vol C Tables 4.2.6.8 and 6.1.1.4'
N N 0.0061 0.0033 'International Tables Vol C Tables 4.2.6.8 and 6.1.1.4'
O O 0.0106 0.0060 'International Tables Vol C Tables 4.2.6.8 and 6.1.1.4'

loop_
_geom_angle_atom_site_label_1
_geom_angle_atom_site_label_2
_geom_angle_atom_site_label_3
_geom_angle
O1 Mn1 N4 97.1(2)
O1 Mn1 N3 91.0(2)
N4 Mn1 N3 165.8(2)
O1 Mn1 N6 171.6(2)
N4 Mn1 N6 81.6(2)
N3 Mn1 N6 88.6(2)
O1 Mn1 N1 85.7(2)
N4 Mn1 N1 89.9(2)
N3 Mn1 N1 79.1(2)
N6 Mn1 N1 86.0(2)
O1 Mn1 Br1 95.45(15)
N4 Mn1 Br1 92.44(14)
N3 Mn1 Br1 98.39(14)
N6 Mn1 Br1 92.92(14)
N1 Mn1 Br1 177.25(15)
Mn1 O1 H1A 112.9
Mn1 O1 H1B 138.1
H1A O1 H1B 108.5
C5 N1 C1 118.4(6)
C5 N1 Mn1 119.0(5)
C1 N1 Mn1 113.4(4)
C5 N2 C6 131.1(6)
C5 N2 H2N 117.9
C6 N2 H2N 103.9
C6 N3 C10 117.4(6)
C6 N3 Mn1 127.2(4)
C10 N3 Mn1 115.3(4)
C11 N4 C15 118.9(6)
C11 N4 Mn1 116.3(5)
C15 N4 Mn1 124.8(5)
C15 N5 C16 130.2(6)
C15 N5 H5N 103.2
C16 N5 H5N 126.5
C16 N6 C20 118.2(7)
C16 N6 Mn1 124.7(5)
C20 N6 Mn1 115.9(4)
C2 C1 N1 123.8(8)
C2 C1 H1 118.1
N1 C1 H1 118.1
C1 C2 C3 117.2(8)
C1 C2 H2 121.4
C3 C2 H2 121.4
C4 C3 C2 119.1(8)
C4 C3 H3 120.4
C2 C3 H3 120.4
C3 C4 C5 120.0(8)
C3 C4 H4 120.0
C5 C4 H4 120.0
N1 C5 N2 121.2(6)
N1 C5 C4 120.8(7)
N2 C5 C4 118.0(7)
N3 C6 C7 122.5(6)
N3 C6 N2 120.3(6)
C7 C6 N2 117.2(6)
C8 C7 C6 117.6(7)
C8 C7 H7 121.2
C6 C7 H7 121.2
C9 C8 C7 121.4(7)
C9 C8 H8 119.3
C7 C8 H8 119.3
C8 C9 C10 118.0(7)
C8 C9 H9 121.0
C10 C9 H9 121.0
N3 C10 C9 123.0(7)
N3 C10 H10 118.5
C9 C10 H10 118.5
N4 C11 C12 123.4(8)
N4 C11 H11 118.3
C12 C11 H11 118.3
C13 C12 C11 117.4(8)
C13 C12 H12 121.3
C11 C12 H12 121.3
C12 C13 C14 120.4(7)
C12 C13 H13 119.8
C14 C13 H13 119.8
C13 C14 C15 119.6(7)
C13 C14 H14 120.2
C15 C14 H14 120.2
N4 C15 N5 121.7(6)
N4 C15 C14 120.4(7)
N5 C15 C14 117.9(7)
N6 C16 N5 120.6(7)
N6 C16 C17 122.3(7)
N5 C16 C17 117.1(6)
C18 C17 C16 118.5(7)
C18 C17 H17 120.7
C16 C17 H17 120.7
C19 C18 C17 119.0(7)
C19 C18 H18 120.5
C17 C18 H18 120.5
C20 C19 C18 118.7(7)
C20 C19 H19 120.6
C18 C19 H19 120.6
N6 C20 C19 123.0(7)
N6 C20 H20 118.5
C19 C20 H20 118.5

loop_
_geom_bond_atom_site_label_1
_geom_bond_atom_site_label_2
_geom_bond_distance
_geom_bond_publ_flag
Mn1 O1 2.154(6) y
Mn1 N1 2.318(6) y
Mn1 N3 2.256(5) y
Mn1 N4 2.246(6) y
Mn1 N6 2.266(6) y
Mn1 Br1 2.6395(13) y
O1 H1A 0.8400 ?
O1 H1B 0.8400 ?
N1 C5 1.324(9) ?
N1 C1 1.358(8) ?
N2 C5 1.366(9) ?
N2 C6 1.403(8) ?
N2 H2N 0.9200 ?
N3 C6 1.347(8) ?
N3 C10 1.356(9) ?
N4 C11 1.347(10) ?
N4 C15 1.356(9) ?
N5 C15 1.375(9) ?
N5 C16 1.385(9) ?
N5 H5N 0.9200 ?
N6 C16 1.334(8) ?
N6 C20 1.348(9) ?
C1 C2 1.356(10) ?
C1 H1 0.9500 ?
C2 C3 1.410(12) ?
C2 H2 0.9500 ?
C3 C4 1.353(11) ?
C3 H3 0.9500 ?
C4 C5 1.405(10) ?
C4 H4 0.9500 ?
C6 C7 1.394(10) ?
C7 C8 1.375(10) ?
C7 H7 0.9500 ?
C8 C9 1.354(11) ?
C8 H8 0.9500 ?
C9 C10 1.383(10) ?
C9 H9 0.9500 ?
C10 H10 0.9500 ?
C11 C12 1.390(10) ?
C11 H11 0.9500 ?
C12 C13 1.372(12) ?
C12 H12 0.9500 ?
C13 C14 1.384(12) ?
C13 H13 0.9500 ?
C14 C15 1.396(10) ?
C14 H14 0.9500 ?
C16 C17 1.402(11) ?
C17 C18 1.388(11) ?
C17 H17 0.9500 ?
C18 C19 1.387(10) ?
C18 H18 0.9500 ?
C19 C20 1.376(11) ?
C19 H19 0.9500 ?
C20 H20 0.9500 ?

loop_
_geom_hbond_atom_site_label_D
_geom_hbond_atom_site_label_H
_geom_hbond_atom_site_label_A
_geom_hbond_site_symmetry_A
_geom_hbond_distance_DH
_geom_hbond_distance_HA
_geom_hbond_distance_DA
_geom_hbond_angle_DHA
O1 H1A Br2 1_455 0.84 2.50 3.304(5) 160
O1 H1B Br1 2_566 0.84 2.44 3.272(5) 171
N2 H2N Br2 2_665 0.92 2.62 3.472(6) 154
N5 H5N Br2 1_465 0.92 2.63 3.503(6) 159

loop_
_geom_torsion_atom_site_label_1
_geom_torsion_atom_site_label_2
_geom_torsion_atom_site_label_3
_geom_torsion_atom_site_label_4
_geom_torsion
O1 Mn1 N1 C5 -139.0(5)
N4 Mn1 N1 C5 123.8(5)
N3 Mn1 N1 C5 -47.1(5)
N6 Mn1 N1 C5 42.2(5)
O1 Mn1 N1 C1 74.7(5)
N4 Mn1 N1 C1 -22.4(5)
N3 Mn1 N1 C1 166.6(5)
N6 Mn1 N1 C1 -104.1(5)
O1 Mn1 N3 C6 111.4(6)
N4 Mn1 N3 C6 -13.8(13)
N6 Mn1 N3 C6 -60.2(6)
N1 Mn1 N3 C6 26.0(6)
Br1 Mn1 N3 C6 -153.0(6)
O1 Mn1 N3 C10 -73.1(5)
N4 Mn1 N3 C10 161.6(8)
N6 Mn1 N3 C10 115.3(5)
N1 Mn1 N3 C10 -158.5(6)
Br1 Mn1 N3 C10 22.5(5)
O1 Mn1 N4 C11 32.0(5)
N3 Mn1 N4 C11 156.6(8)
N6 Mn1 N4 C11 -156.4(5)
N1 Mn1 N4 C11 117.6(5)
Br1 Mn1 N4 C11 -63.8(5)
O1 Mn1 N4 C15 -146.7(5)
N3 Mn1 N4 C15 -22.1(12)
N6 Mn1 N4 C15 24.9(5)
N1 Mn1 N4 C15 -61.1(5)
Br1 Mn1 N4 C15 117.5(5)
N4 Mn1 N6 C16 -33.8(5)
N3 Mn1 N6 C16 135.8(5)
N1 Mn1 N6 C16 56.7(5)
Br1 Mn1 N6 C16 -125.8(5)
N4 Mn1 N6 C20 158.8(5)
N3 Mn1 N6 C20 -31.5(5)
N1 Mn1 N6 C20 -110.7(5)
Br1 Mn1 N6 C20 66.8(5)
C5 N1 C1 C2 -4.3(10)
Mn1 N1 C1 C2 142.2(6)
N1 C1 C2 C3 -3.1(11)
C1 C2 C3 C4 7.3(12)
C2 C3 C4 C5 -4.4(12)
C1 N1 C5 N2 -171.3(6)
Mn1 N1 C5 N2 44.1(8)
C1 N1 C5 C4 7.5(10)
Mn1 N1 C5 C4 -137.2(6)
C6 N2 C5 N1 0.7(11)
C6 N2 C5 C4 -178.1(7)
C3 C4 C5 N1 -3.2(11)
C3 C4 C5 N2 175.6(7)
C10 N3 C6 C7 2.7(10)
Mn1 N3 C6 C7 178.1(6)
C10 N3 C6 N2 -175.0(7)
Mn1 N3 C6 N2 0.4(10)
C5 N2 C6 N3 -26.7(11)
C5 N2 C6 C7 155.5(7)
N3 C6 C7 C8 -4.5(12)
N2 C6 C7 C8 173.2(7)
C6 C7 C8 C9 2.1(13)
C7 C8 C9 C10 1.9(13)
C6 N3 C10 C9 1.6(11)
Mn1 N3 C10 C9 -174.3(6)
C8 C9 C10 N3 -3.9(12)
C15 N4 C11 C12 1.9(11)
Mn1 N4 C11 C12 -176.9(6)
N4 C11 C12 C13 -3.0(11)
C11 C12 C13 C14 1.4(11)
C12 C13 C14 C15 1.3(11)
C11 N4 C15 N5 -179.1(6)
Mn1 N4 C15 N5 -0.5(9)
C11 N4 C15 C14 0.9(10)
Mn1 N4 C15 C14 179.6(5)
C16 N5 C15 N4 -36.6(11)
C16 N5 C15 C14 143.3(7)
C13 C14 C15 N4 -2.5(10)
C13 C14 C15 N5 177.6(6)
C20 N6 C16 N5 -175.2(6)
Mn1 N6 C16 N5 17.7(8)
C20 N6 C16 C17 4.4(10)
Mn1 N6 C16 C17 -162.8(5)
C15 N5 C16 N6 26.8(11)
C15 N5 C16 C17 -152.8(7)
N6 C16 C17 C18 -1.3(10)
N5 C16 C17 C18 178.3(6)
C16 C17 C18 C19 -1.3(10)
C17 C18 C19 C20 0.8(10)
C16 N6 C20 C19 -5.0(10)
Mn1 N6 C20 C19 163.2(6)
C18 C19 C20 N6 2.5(11)
